data_4020274
loop_
_publ_author_name
'James A. Aikins'
'Michael Haurez'
'John R. Rizzo'
'Jean-Pierre Van Hoeck'
'Willy Brione'
'Jean-Paul Kestemont'
'Christophe Stevens'
'Xavier Lemair'
'Gregory A. Stephenson'
'Eric Marlot'
'Mindy Forst'
'Ioannis N. Houpis'

_journal_name_full 'Journal of Organic Chemistry'
_journal_page_first 4695
_journal_page_last 4705
_journal_paper_doi 10.1021/jo050268e
_journal_volume 70
_journal_year 2005
_chemical_formula_sum 'C32 H42 N2 O5'
_chemical_formula_weight 534.68
_space_group_IT_number 5
_symmetry_cell_setting monoclinic
_symmetry_space_group_name_Hall 'C 2y'
_symmetry_space_group_name_H-M 'C 1 2 1'
_cell_angle_alpha 90.00
_cell_angle_beta 124.109(4)
_cell_angle_gamma 90.00
_cell_formula_units_Z 4
_cell_length_a 31.656(8)
_cell_length_b 6.3516(14)
_cell_length_c 18.371(5)
_cell_measurement_temperature 173(2)
_cell_volume 3058.3(13)
_diffrn_ambient_temperature 173(2)
_exptl_crystal_density_diffrn 1.161
_cod_depositor_comments
;
The following automatic conversions were performed:
'_symmetry_cell_setting' value 'Monoclinic' changed to 'monoclinic'
according to '/home/saulius/struct/CIF-dictionaries/cif_core.dic'
dictionary named 'cif_core.dic' version 2.4.1 from 2010-06-29.

Automatic conversion script
Id: cif_fix_enum 1527 2010-12-29 10:47:43Z saulius 
;
_cod_original_sg_symbol_H-M 'C 2'
_cod_database_code 4020274

loop_
_symmetry_equiv_pos_as_xyz
'x, y, z'
'-x, y, -z'
'x+1/2, y+1/2, z'
'-x+1/2, y+1/2, -z'

loop_
_atom_site_label
_atom_site_type_symbol
_atom_site_fract_x
_atom_site_fract_y
_atom_site_fract_z
_atom_site_U_iso_or_equiv
_atom_site_adp_type
_atom_site_occupancy
_atom_site_symmetry_multiplicity
_atom_site_calc_flag
_atom_site_refinement_flags
_atom_site_disorder_assembly
_atom_site_disorder_group
O1 O 0.18963(12) 0.8032(4) 0.4680(2) 0.0457(8) Uani 1 1 d . . .
O10 O -0.07758(12) 0.2636(5) 0.0166(2) 0.0504(9) Uani 1 1 d . . .
O1B O 0.14970(12) 1.1042(5) 0.4037(2) 0.0530(10) Uani 1 1 d . . .
C2 C 0.10122(16) 0.7872(7) 0.3560(3) 0.0417(12) Uani 1 1 d . . .
H2A H 0.1018 0.6573 0.3872 0.050 Uiso 1 1 calc R . .
C7 C -0.03562(18) 0.3825(8) 0.0771(4) 0.0436(13) Uani 1 1 d . . .
C1 C 0.15033(19) 0.9100(8) 0.4146(3) 0.0390(12) Uani 1 1 d . . .
O2 O 0.05733(11) 0.9077(5) 0.3302(2) 0.0522(9) Uani 1 1 d . . .
C6 C 0.00001(19) 0.2903(8) 0.1558(3) 0.0472(13) Uani 1 1 d . . .
H6A H -0.0049 0.1493 0.1666 0.057 Uiso 1 1 calc R . .
N2B N 0.21937(13) 1.3856(5) 0.5179(2) 0.0409(10) Uani 1 1 d . . .
H2BA H 0.2483 1.4001 0.5190 0.061 Uiso 1 1 calc R . .
H2BB H 0.2010 1.5070 0.4981 0.061 Uiso 1 1 calc R . .
H2BD H 0.2004 1.2777 0.4815 0.061 Uiso 1 1 calc R . .
C8 C -0.0284(2) 0.5891(8) 0.0623(4) 0.0500(14) Uani 1 1 d . . .
H8A H -0.0528 0.6561 0.0082 0.060 Uiso 1 1 calc R . .
C9 C 0.01468(19) 0.6979(8) 0.1269(4) 0.0498(14) Uani 1 1 d . . .
H9A H 0.0192 0.8398 0.1163 0.060 Uiso 1 1 calc R . .
C4 C 0.05061(19) 0.6073(8) 0.2051(4) 0.0442(13) Uani 1 1 d . . .
C3 C 0.09762(19) 0.7258(8) 0.2717(3) 0.0552(15) Uani 1 1 d . . .
H3A H 0.0994 0.8558 0.2439 0.066 Uiso 1 1 calc R . .
H3B H 0.1277 0.6388 0.2884 0.066 Uiso 1 1 calc R . .
C5 C 0.04278(19) 0.3977(8) 0.2192(3) 0.0458(13) Uani 1 1 d . . .
H5A H 0.0672 0.3298 0.2730 0.055 Uiso 1 1 calc R . .
C18 C -0.3285(2) 1.1041(9) -0.1855(4) 0.0673(16) Uani 1 1 d . . .
H18A H -0.3351 1.2334 -0.2161 0.081 Uiso 1 1 calc R . .
C3B C 0.1854(2) 1.3145(9) 0.6081(3) 0.0563(15) Uani 1 1 d . . .
C11 C -0.09897(18) 0.3003(8) -0.0738(3) 0.0544(14) Uani 1 1 d . . .
H11A H -0.0732 0.3735 -0.0801 0.065 Uiso 1 1 calc R . .
C2B C 0.2332(2) 1.3396(8) 0.6087(3) 0.0568(15) Uani 1 1 d . . .
H2BC H 0.2527 1.2043 0.6289 0.068 Uiso 1 1 calc R . .
C8B C 0.1510(2) 1.4737(10) 0.5816(3) 0.0646(16) Uani 1 1 d . . .
H8BA H 0.1562 1.6002 0.5601 0.078 Uiso 1 1 calc R . .
N13 N -0.16809(17) 0.4582(7) -0.0726(3) 0.0768(15) Uani 1 1 d . . .
H13A H -0.1512 0.4160 -0.0176 0.092 Uiso 1 1 calc R . .
C21 C -0.3094(2) 0.7313(9) -0.0972(4) 0.0705(18) Uani 1 1 d . . .
H21A H -0.3033 0.6014 -0.0672 0.085 Uiso 1 1 calc R . .
C16 C -0.2710(2) 0.8242(9) -0.1022(4) 0.0612(16) Uani 1 1 d . . .
C24 C 0.0545(2) 0.9512(11) 0.4036(4) 0.084(2) Uani 1 1 d . . .
H24A H 0.0879 1.0036 0.4535 0.101 Uiso 1 1 calc R . .
H24B H 0.0462 0.8208 0.4225 0.101 Uiso 1 1 calc R . .
C20 C -0.3565(2) 0.8299(9) -0.1362(4) 0.0640(17) Uani 1 1 d . . .
H20A H -0.3823 0.7665 -0.1323 0.077 Uiso 1 1 calc R . .
C12 C -0.1479(2) 0.4314(8) -0.1191(4) 0.0586(15) Uani 1 1 d . . .
C6B C 0.1015(3) 1.2756(17) 0.6164(5) 0.111(3) Uani 1 1 d . . .
H6BA H 0.0727 1.2633 0.6199 0.134 Uiso 1 1 calc R . .
O12 O -0.16637(16) 0.5026(8) -0.1928(3) 0.0993(15) Uani 1 1 d . . .
C4B C 0.1782(3) 1.1308(9) 0.6398(4) 0.081(2) Uani 1 1 d . . .
H4BA H 0.2021 1.0189 0.6594 0.097 Uiso 1 1 calc R . .
C19 C -0.3664(2) 1.0154(10) -0.1801(4) 0.0657(16) Uani 1 1 d . . .
C7B C 0.1089(2) 1.4571(12) 0.5850(4) 0.086(2) Uani 1 1 d . . .
H7BA H 0.0853 1.5701 0.5659 0.104 Uiso 1 1 calc R . .
C15 C -0.2178(2) 0.7224(10) -0.0582(4) 0.0823(19) Uani 1 1 d . . .
H15A H -0.1926 0.8310 -0.0479 0.099 Uiso 1 1 calc R . .
H15B H -0.2073 0.6628 -0.0005 0.099 Uiso 1 1 calc R . .
C23 C -0.4193(3) 1.2904(13) -0.1793(5) 0.118(3) Uani 1 1 d . . .
H23A H -0.4534 1.3527 -0.2084 0.176 Uiso 1 1 calc R . .
H23B H -0.3957 1.3941 -0.1771 0.176 Uiso 1 1 calc R . .
H23C H -0.4074 1.2484 -0.1194 0.176 Uiso 1 1 calc R . .
C26 C -0.1117(2) 0.0873(9) -0.1200(4) 0.090(2) Uani 1 1 d . . .
H26A H -0.0805 0.0031 -0.0940 0.135 Uiso 1 1 calc R . .
H26B H -0.1264 0.1088 -0.1827 0.135 Uiso 1 1 calc R . .
H26C H -0.1363 0.0132 -0.1129 0.135 Uiso 1 1 calc R . .
C1B C 0.26789(19) 1.5158(11) 0.6701(3) 0.085(2) Uani 1 1 d . . .
H1BA H 0.2984 1.5248 0.6688 0.128 Uiso 1 1 calc R . .
H1BB H 0.2780 1.4854 0.7302 0.128 Uiso 1 1 calc R . .
H1BC H 0.2495 1.6500 0.6507 0.128 Uiso 1 1 calc R . .
C22 C -0.4213(3) 1.1116(11) -0.2271(5) 0.101(2) Uani 1 1 d . . .
H22A H -0.4338 1.1525 -0.2880 0.121 Uiso 1 1 calc R . .
H22B H -0.4451 1.0061 -0.2296 0.121 Uiso 1 1 calc R . .
C17 C -0.2816(2) 1.0110(9) -0.1479(4) 0.0699(17) Uani 1 1 d . . .
H17A H -0.2563 1.0749 -0.1533 0.084 Uiso 1 1 calc R . .
C14 C -0.2187(2) 0.5583(10) -0.1131(4) 0.088(2) Uani 1 1 d . . .
H14A H -0.2295 0.6184 -0.1708 0.105 Uiso 1 1 calc R . .
H14B H -0.2440 0.4503 -0.1232 0.105 Uiso 1 1 calc R . .
C5B C 0.1351(4) 1.1115(14) 0.6428(5) 0.105(3) Uani 1 1 d . . .
H5BA H 0.1292 0.9845 0.6632 0.126 Uiso 1 1 calc R . .
C25 C 0.0139(2) 1.1151(13) 0.3775(5) 0.129(3) Uani 1 1 d . . .
H25A H 0.0117 1.1456 0.4277 0.193 Uiso 1 1 calc R . .
H25B H -0.0191 1.0619 0.3285 0.193 Uiso 1 1 calc R . .
H25C H 0.0225 1.2442 0.3594 0.193 Uiso 1 1 calc R . .

loop_
_atom_site_aniso_label
_atom_site_aniso_U_11
_atom_site_aniso_U_22
_atom_site_aniso_U_33
_atom_site_aniso_U_23
_atom_site_aniso_U_13
_atom_site_aniso_U_12
O1 0.032(2) 0.0462(18) 0.051(2) -0.0027(18) 0.0187(18) -0.0065(18)
O10 0.043(2) 0.060(2) 0.039(2) -0.016(2) 0.0176(19) -0.0151(19)
O1B 0.047(2) 0.0356(18) 0.060(3) 0.0022(18) 0.020(2) -0.0026(16)
C2 0.031(3) 0.046(3) 0.046(3) -0.005(3) 0.020(3) -0.002(3)
C7 0.032(3) 0.048(3) 0.043(4) -0.009(3) 0.017(3) -0.006(3)
C1 0.034(3) 0.043(3) 0.036(3) -0.007(3) 0.018(3) -0.005(3)
O2 0.035(2) 0.062(2) 0.051(2) -0.0065(19) 0.0187(19) 0.0016(18)
C6 0.042(3) 0.041(3) 0.052(4) -0.010(3) 0.022(3) -0.009(3)
N2B 0.031(2) 0.0361(18) 0.048(3) -0.002(2) 0.017(2) 0.0023(18)
C8 0.045(4) 0.051(3) 0.043(4) 0.002(3) 0.018(3) 0.004(3)
C9 0.048(4) 0.046(3) 0.052(4) -0.009(3) 0.026(3) -0.010(3)
C4 0.041(4) 0.054(3) 0.039(4) -0.009(3) 0.023(3) -0.005(3)
C3 0.047(3) 0.067(3) 0.051(4) -0.017(3) 0.027(3) -0.017(3)
C5 0.044(3) 0.048(3) 0.039(3) 0.006(3) 0.019(3) 0.012(3)
C18 0.076(5) 0.061(3) 0.068(5) 0.017(3) 0.042(4) 0.011(4)
C3B 0.062(4) 0.062(3) 0.042(4) 0.003(3) 0.028(3) -0.001(3)
C11 0.041(3) 0.076(4) 0.045(4) -0.022(3) 0.023(3) -0.013(3)
C2B 0.050(4) 0.073(4) 0.039(4) 0.009(3) 0.020(3) 0.013(3)
C8B 0.056(4) 0.081(4) 0.063(4) -0.007(4) 0.036(4) -0.018(4)
N13 0.065(3) 0.104(4) 0.071(4) 0.013(3) 0.044(3) 0.036(3)
C21 0.085(5) 0.059(4) 0.087(5) 0.008(4) 0.061(4) 0.010(4)
C16 0.061(4) 0.067(4) 0.053(4) 0.003(3) 0.030(3) 0.018(3)
C24 0.063(4) 0.135(5) 0.063(4) -0.020(4) 0.042(4) 0.007(4)
C20 0.061(4) 0.071(4) 0.071(4) -0.007(4) 0.044(4) 0.005(3)
C12 0.049(4) 0.062(3) 0.062(4) 0.001(4) 0.029(4) 0.001(3)
C6B 0.107(7) 0.167(8) 0.086(6) -0.047(7) 0.070(6) -0.071(7)
O12 0.085(3) 0.142(4) 0.074(3) 0.038(3) 0.046(3) 0.030(3)
C4B 0.111(6) 0.072(4) 0.058(5) 0.002(4) 0.046(4) -0.018(4)
C19 0.065(4) 0.068(4) 0.060(4) 0.004(4) 0.033(4) 0.014(4)
C7B 0.077(5) 0.126(6) 0.080(5) -0.012(5) 0.059(4) -0.016(5)
C15 0.099(6) 0.077(4) 0.074(5) -0.004(4) 0.050(4) 0.003(4)
C23 0.087(5) 0.133(6) 0.117(7) 0.006(6) 0.048(5) 0.006(5)
C26 0.073(5) 0.097(4) 0.074(5) -0.036(4) 0.025(4) 0.014(4)
C1B 0.049(4) 0.146(6) 0.047(4) -0.038(4) 0.019(3) -0.021(4)
C22 0.121(7) 0.074(4) 0.133(7) 0.008(5) 0.087(6) 0.028(4)
C17 0.074(5) 0.073(4) 0.074(5) 0.019(4) 0.049(4) 0.004(4)
C14 0.072(5) 0.101(5) 0.073(5) -0.014(4) 0.031(4) 0.020(4)
C5B 0.155(9) 0.115(6) 0.071(6) -0.026(5) 0.079(7) -0.075(6)
C25 0.076(5) 0.172(7) 0.137(7) -0.046(6) 0.059(5) 0.028(5)

loop_
_geom_bond_atom_site_label_1
_geom_bond_atom_site_label_2
_geom_bond_distance
_geom_bond_site_symmetry_2
_geom_bond_publ_flag
O1 C1 1.265(5) . ?
O10 C7 1.383(5) . ?
O10 C11 1.417(6) . ?
O1B C1 1.248(5) . ?
C2 O2 1.415(5) . ?
C2 C1 1.519(6) . ?
C2 C3 1.538(6) . ?
C7 C6 1.370(6) . ?
C7 C8 1.385(6) . ?
O2 C24 1.427(6) . ?
C6 C5 1.374(6) . ?
N2B C2B 1.495(6) . ?
C8 C9 1.390(6) . ?
C9 C4 1.362(6) . ?
C4 C5 1.406(6) . ?
C4 C3 1.495(6) . ?
C18 C17 1.373(7) . ?
C18 C19 1.380(7) . ?
C3B C8B 1.362(7) . ?
C3B C4B 1.380(7) . ?
C3B C2B 1.514(7) . ?
C11 C26 1.526(7) . ?
C11 C12 1.530(7) . ?
C2B C1B 1.530(7) . ?
C8B C7B 1.371(7) . ?
N13 C12 1.334(6) . ?
N13 C14 1.479(6) . ?
C21 C20 1.388(7) . ?
C21 C16 1.400(7) . ?
C16 C17 1.382(7) . ?
C16 C15 1.544(7) . ?
C24 C25 1.510(8) . ?
C20 C19 1.360(7) . ?
C12 O12 1.220(6) . ?
C6B C7B 1.367(10) . ?
C6B C5B 1.370(10) . ?
C4B C5B 1.400(9) . ?
C19 C22 1.566(8) . ?
C15 C14 1.439(7) . ?
C23 C22 1.414(9) . ?

loop_
_cod_related_entry_id
_cod_related_entry_database
_cod_related_entry_code
1 ChemSpider 21176494
